data_4070281
loop_
_publ_author_name
'Moreno, Aitor'
'Pregosin, Paul S.'
'Fuentes, Beatriz'
'Veiros, Luis F.'
'Albinati, Alberto'
'Rizzato, Silvia'

_publ_section_title
;
 Ion Pairing and Allyl Dynamics in a Series of
 [Pd(\h3-allyl)(N,N-chelate)](anion) Salts. On the Influence of the
 BPh4&#x2212;Anion
;
_journal_issue 22
_journal_name_full Organometallics
_journal_page_first 6489
_journal_paper_doi 10.1021/om900697e
_journal_volume 28
_journal_year 2009
_chemical_formula_sum 'C41 H39 B N2 O Pd'
_chemical_formula_weight 692.95
_chemical_name_common '[Pd(eta3-2-MeC3H4)(py-2-CH=NC6H4OMe-4)][BPh4]'
_space_group_IT_number 14
_symmetry_cell_setting monoclinic
_symmetry_space_group_name_Hall '-P 2yn'
_symmetry_space_group_name_H-M 'P 1 21/n 1'
_atom_sites_solution_hydrogens geom
_atom_sites_solution_primary direct
_atom_sites_solution_secondary difmap
_audit_creation_method SHELXL-97
_cell_angle_alpha 90.00
_cell_angle_beta 96.3850(10)
_cell_angle_gamma 90.00
_cell_formula_units_Z 4
_cell_length_a 9.7435(6)
_cell_length_b 24.0915(15)
_cell_length_c 14.5385(9)
_cell_measurement_reflns_used 8179
_cell_measurement_temperature 295(2)
_cell_measurement_theta_max 23.59
_cell_measurement_theta_min 2.20
_cell_volume 3391.5(4)
_computing_cell_refinement 'SAINTPLUS  (Bruker AXS, 1999)'
_computing_data_collection 'SMART      (Bruker AXS, 2001)'
_computing_data_reduction 'SAINTPLUS  (Bruker AXS, 1999)'
_computing_molecular_graphics
;     
 ORTEP for Windows v1.074 (L.J. Farrugia 1997)
 Mercury CSD 2.2 (Build RC5), CCDC, Cambridge
;
_computing_publication_material 'WinGX v1.64.05(L.J. Farrugia, J. Appl. Cryst.,1999,32, 837)'
_computing_structure_refinement 'SHELXL-97 (Acta Cryst.,2008,A64,112)'
_computing_structure_solution 'SHELXS-97 (Sheldrick, 1990)'
_diffrn_ambient_temperature 295(2)
_diffrn_measured_fraction_theta_full 0.989
_diffrn_measured_fraction_theta_max 0.989
_diffrn_measurement_device_type 'Bruker APEX II CCD'
_diffrn_measurement_method 'phi and omega scans'
_diffrn_radiation_monochromator graphite
_diffrn_radiation_source 'fine-focus sealed tube'
_diffrn_radiation_type MoK\a
_diffrn_radiation_wavelength 0.71073
_diffrn_reflns_av_R_equivalents 0.0433
_diffrn_reflns_av_sigmaI/netI 0.0364
_diffrn_reflns_limit_h_max 12
_diffrn_reflns_limit_h_min -12
_diffrn_reflns_limit_k_max 32
_diffrn_reflns_limit_k_min -31
_diffrn_reflns_limit_l_max 19
_diffrn_reflns_limit_l_min -19
_diffrn_reflns_number 41790
_diffrn_reflns_theta_full 28.39
_diffrn_reflns_theta_max 28.39
_diffrn_reflns_theta_min 2.20
_exptl_absorpt_coefficient_mu 0.582
_exptl_absorpt_correction_T_max 1.0000
_exptl_absorpt_correction_T_min 0.8833
_exptl_absorpt_correction_type empirical
_exptl_absorpt_process_details 'Sadabs 2.01 (Bruker AXS, 1999)'
_exptl_crystal_colour yellow
_exptl_crystal_density_diffrn 1.357
_exptl_crystal_density_method 'not measured'
_exptl_crystal_description prismatic
_exptl_crystal_F_000 1432
_exptl_crystal_size_max 0.18
_exptl_crystal_size_mid 0.08
_exptl_crystal_size_min 0.02
_refine_diff_density_max 0.312
_refine_diff_density_min -0.461
_refine_diff_density_rms 0.051
_refine_ls_extinction_method none
_refine_ls_goodness_of_fit_ref 0.999
_refine_ls_hydrogen_treatment mixed
_refine_ls_matrix_type full
_refine_ls_number_parameters 430
_refine_ls_number_reflns 8421
_refine_ls_number_restraints 0
_refine_ls_restrained_S_all 0.999
_refine_ls_R_factor_all 0.0655
_refine_ls_R_factor_gt 0.0368
_refine_ls_shift/su_max 0.006
_refine_ls_shift/su_mean 0.001
_refine_ls_structure_factor_coef Fsqd
_refine_ls_weighting_details 'calc w=1/[\s^2^(Fo^2^)+(0.0340P)^2^+1.0715P] where P=(Fo^2^+2Fc^2^)/3'
_refine_ls_weighting_scheme calc
_refine_ls_wR_factor_gt 0.0751
_refine_ls_wR_factor_ref 0.0859
_reflns_number_gt 5859
_reflns_number_total 8421
_reflns_threshold_expression >2sigma(I)
_cod_data_source_file om900697e_si_002.cif
_cod_data_source_block preg129
_cod_depositor_comments
;
The following automatic conversions were performed:

'_symmetry_cell_setting' value 'Monoclinic' changed to 'monoclinic'
according to /home/saulius/struct/CIF-dictionaries/cif_core.dic
dictionary named 'cif_core.dic' version 2.4.2 from 2011-04-26.

Automatic conversion script
Id: cif_fix_values 1715 2011-07-08 13:25:40Z adriana 
;
_cod_original_sg_symbol_H-M P21/n
_cod_database_code 4070281
_compound_number 3f[BPh4]

loop_
_symmetry_equiv_pos_as_xyz
'x, y, z'
'-x+1/2, y+1/2, -z+1/2'
'-x, -y, -z'
'x-1/2, -y-1/2, z-1/2'

loop_
_atom_site_label
_atom_site_type_symbol
_atom_site_fract_x
_atom_site_fract_y
_atom_site_fract_z
_atom_site_U_iso_or_equiv
_atom_site_adp_type
_atom_site_occupancy
_atom_site_symmetry_multiplicity
_atom_site_calc_flag
_atom_site_refinement_flags
Pd Pd -0.19635(2) -0.041671(8) 0.213138(12) 0.04771(7) Uani 1 1 d .
C1L C -0.1915(3) -0.05157(15) 0.35754(19) 0.0654(8) Uani 1 1 d .
C2L C -0.2890(3) -0.01043(11) 0.32968(17) 0.0535(6) Uani 1 1 d .
C3L C -0.2424(4) 0.03325(12) 0.2784(2) 0.0690(9) Uani 1 1 d .
C4L C -0.4392(3) -0.01914(14) 0.3375(2) 0.0732(8) Uani 1 1 d .
H4L1 H -0.4901 0.0132 0.3152 0.110 Uiso 1 1 calc R
H4L2 H -0.4525 -0.0254 0.4011 0.110 Uiso 1 1 calc R
H4L3 H -0.4715 -0.0508 0.3012 0.110 Uiso 1 1 calc R
H1L1 H -0.225(4) -0.0859(15) 0.377(2) 0.110 Uiso 1 1 d .
H1L2 H -0.102(4) -0.0406(14) 0.373(3) 0.110 Uiso 1 1 d .
H3L1 H -0.307(4) 0.0567(15) 0.250(3) 0.110 Uiso 1 1 d .
H3L2 H -0.152(4) 0.0450(14) 0.294(3) 0.110 Uiso 1 1 d .
N1' N -0.1344(2) -0.11844(8) 0.16169(14) 0.0502(5) Uani 1 1 d .
C2' C -0.1435(3) -0.12007(10) 0.06805(17) 0.0500(6) Uani 1 1 d .
C3' C -0.1064(3) -0.16618(12) 0.0212(2) 0.0653(8) Uani 1 1 d .
H3' H -0.1149 -0.1666 -0.0431 0.078 Uiso 1 1 calc R
C4' C -0.0564(3) -0.21176(13) 0.0712(2) 0.0754(9) Uani 1 1 d .
H4' H -0.0303 -0.2434 0.0410 0.090 Uiso 1 1 calc R
C5' C -0.0455(3) -0.20997(12) 0.1656(2) 0.0709(8) Uani 1 1 d .
H5' H -0.0108 -0.2402 0.2005 0.085 Uiso 1 1 calc R
C6' C -0.0865(3) -0.16293(11) 0.2085(2) 0.0616(7) Uani 1 1 d .
H6' H -0.0805 -0.1623 0.2728 0.074 Uiso 1 1 calc R
C7' C -0.1916(3) -0.06940(12) 0.02157(18) 0.0568(7) Uani 1 1 d .
H7' H -0.202(3) -0.0690(13) -0.037(2) 0.085 Uiso 1 1 d .
N1 N -0.2129(2) -0.02609(9) 0.06832(13) 0.0499(5) Uani 1 1 d .
O1 O -0.3974(2) 0.17426(9) -0.08908(16) 0.0812(6) Uani 1 1 d .
C2 C -0.2616(3) 0.02382(11) 0.02281(16) 0.0513(6) Uani 1 1 d .
C7 C -0.2041(3) 0.07405(11) 0.05437(19) 0.0577(7) Uani 1 1 d .
H7 H -0.1347 0.0744 0.1038 0.069 Uiso 1 1 calc R
C6 C -0.2485(3) 0.12293(12) 0.0135(2) 0.0629(7) Uani 1 1 d .
H6 H -0.2059 0.1561 0.0330 0.075 Uiso 1 1 calc R
C5 C -0.3564(3) 0.12325(12) -0.05683(19) 0.0590(7) Uani 1 1 d .
C4 C -0.4153(3) 0.07399(12) -0.08800(18) 0.0624(7) Uani 1 1 d .
H4 H -0.4879 0.0740 -0.1353 0.075 Uiso 1 1 calc R
C3 C -0.3665(3) 0.02422(12) -0.04900(18) 0.0595(7) Uani 1 1 d .
H3 H -0.4050 -0.0091 -0.0715 0.071 Uiso 1 1 calc R
C8 C -0.5238(4) 0.17958(16) -0.1447(3) 0.0991(12) Uani 1 1 d .
H8A H -0.5382 0.2177 -0.1622 0.149 Uiso 1 1 calc R
H8B H -0.5973 0.1674 -0.1108 0.149 Uiso 1 1 calc R
H8C H -0.5223 0.1573 -0.1993 0.149 Uiso 1 1 calc R
B1 B 0.1886(3) 0.13299(11) 0.33279(17) 0.0403(6) Uani 1 1 d .
C111 C 0.1872(2) 0.06533(10) 0.32238(15) 0.0416(5) Uani 1 1 d .
C112 C 0.2123(3) 0.02884(10) 0.39690(19) 0.0555(6) Uani 1 1 d .
H112 H 0.2356 0.0437 0.4556 0.067 Uiso 1 1 calc R
C113 C 0.2044(3) -0.02820(12) 0.3878(3) 0.0777(9) Uani 1 1 d .
H113 H 0.2213 -0.0507 0.4399 0.093 Uiso 1 1 calc R
C114 C 0.1719(3) -0.05176(13) 0.3025(3) 0.0841(11) Uani 1 1 d .
H114 H 0.1698 -0.0901 0.2958 0.101 Uiso 1 1 calc R
C115 C 0.1425(3) -0.01803(15) 0.2275(3) 0.0765(10) Uani 1 1 d .
H115 H 0.1182 -0.0335 0.1694 0.092 Uiso 1 1 calc R
C116 C 0.1489(3) 0.03922(12) 0.23745(18) 0.0579(7) Uani 1 1 d .
H116 H 0.1266 0.0612 0.1854 0.069 Uiso 1 1 calc R
C121 C 0.2815(2) 0.15324(9) 0.42847(14) 0.0402(5) Uani 1 1 d .
C122 C 0.4110(2) 0.13117(11) 0.45593(16) 0.0490(6) Uani 1 1 d .
H122 H 0.4458 0.1042 0.4190 0.059 Uiso 1 1 calc R
C123 C 0.4905(3) 0.14761(12) 0.53612(19) 0.0617(7) Uani 1 1 d .
H123 H 0.5763 0.1313 0.5523 0.074 Uiso 1 1 calc R
C124 C 0.4444(4) 0.18740(14) 0.59144(19) 0.0728(9) Uani 1 1 d .
H124 H 0.4973 0.1981 0.6457 0.087 Uiso 1 1 calc R
C125 C 0.3192(4) 0.21139(13) 0.5660(2) 0.0737(9) Uani 1 1 d .
H125 H 0.2867 0.2389 0.6028 0.088 Uiso 1 1 calc R
C126 C 0.2408(3) 0.19505(10) 0.48608(18) 0.0578(7) Uani 1 1 d .
H126 H 0.1568 0.2127 0.4697 0.069 Uiso 1 1 calc R
C131 C 0.2607(2) 0.16309(10) 0.24846(15) 0.0433(5) Uani 1 1 d .
C132 C 0.3620(3) 0.13710(12) 0.20253(16) 0.0559(7) Uani 1 1 d .
H132 H 0.3847 0.1004 0.2168 0.067 Uiso 1 1 calc R
C133 C 0.4300(3) 0.16424(16) 0.13620(19) 0.0724(9) Uani 1 1 d .
H133 H 0.4974 0.1456 0.1077 0.087 Uiso 1 1 calc R
C134 C 0.3986(3) 0.21782(16) 0.1126(2) 0.0761(9) Uani 1 1 d .
H134 H 0.4430 0.2357 0.0676 0.091 Uiso 1 1 calc R
C135 C 0.3008(3) 0.24490(14) 0.1562(2) 0.0683(8) Uani 1 1 d .
H135 H 0.2782 0.2815 0.1406 0.082 Uiso 1 1 calc R
C136 C 0.2352(3) 0.21823(11) 0.22318(17) 0.0532(6) Uani 1 1 d .
H136 H 0.1710 0.2380 0.2528 0.064 Uiso 1 1 calc R
C141 C 0.0249(2) 0.14931(9) 0.33411(15) 0.0403(5) Uani 1 1 d .
C142 C -0.0621(2) 0.16806(10) 0.25861(16) 0.0448(5) Uani 1 1 d .
H142 H -0.0252 0.1749 0.2034 0.054 Uiso 1 1 calc R
C143 C -0.2022(2) 0.17701(10) 0.26218(19) 0.0540(6) Uani 1 1 d .
H143 H -0.2570 0.1894 0.2097 0.065 Uiso 1 1 calc R
C144 C -0.2603(3) 0.16773(10) 0.3425(2) 0.0583(7) Uani 1 1 d .
H144 H -0.3539 0.1740 0.3453 0.070 Uiso 1 1 calc R
C145 C -0.1778(3) 0.14910(11) 0.4183(2) 0.0613(7) Uani 1 1 d .
H145 H -0.2155 0.1428 0.4734 0.074 Uiso 1 1 calc R
C146 C -0.0393(3) 0.13949(11) 0.41386(17) 0.0536(6) Uani 1 1 d .
H146 H 0.0136 0.1259 0.4662 0.064 Uiso 1 1 calc R

loop_
_atom_site_aniso_label
_atom_site_aniso_U_11
_atom_site_aniso_U_22
_atom_site_aniso_U_33
_atom_site_aniso_U_23
_atom_site_aniso_U_13
_atom_site_aniso_U_12
Pd 0.05753(13) 0.04924(11) 0.03758(10) -0.00841(8) 0.01069(8) -0.00302(9)
C1L 0.0680(19) 0.089(2) 0.0394(14) -0.0109(14) 0.0082(13) 0.0065(17)
C2L 0.0664(17) 0.0563(16) 0.0401(13) -0.0133(12) 0.0163(12) -0.0017(13)
C3L 0.091(2) 0.0533(18) 0.068(2) -0.0180(14) 0.0318(18) -0.0116(16)
C4L 0.073(2) 0.077(2) 0.075(2) 0.0035(16) 0.0297(16) 0.0046(16)
N1' 0.0529(12) 0.0508(12) 0.0468(12) -0.0089(10) 0.0056(9) -0.0007(10)
C2' 0.0519(15) 0.0514(14) 0.0484(14) -0.0107(11) 0.0135(11) -0.0077(12)
C3' 0.0752(19) 0.0612(18) 0.0625(17) -0.0203(14) 0.0208(15) -0.0075(15)
C4' 0.077(2) 0.0596(19) 0.092(2) -0.0274(17) 0.0187(18) -0.0007(16)
C5' 0.0675(19) 0.0538(17) 0.089(2) -0.0119(16) -0.0043(17) 0.0018(14)
C6' 0.0646(18) 0.0585(17) 0.0589(17) -0.0091(14) -0.0054(13) -0.0001(14)
C7' 0.0701(18) 0.0627(17) 0.0402(13) -0.0081(13) 0.0180(13) -0.0078(14)
N1 0.0590(13) 0.0524(12) 0.0400(11) -0.0030(9) 0.0128(9) -0.0075(10)
O1 0.0749(14) 0.0696(14) 0.0972(16) 0.0222(12) 0.0018(12) -0.0079(11)
C2 0.0601(16) 0.0556(15) 0.0409(13) -0.0002(11) 0.0173(12) -0.0066(12)
C7 0.0574(16) 0.0598(17) 0.0555(16) -0.0028(13) 0.0043(13) -0.0072(13)
C6 0.0589(17) 0.0582(17) 0.0722(19) -0.0007(14) 0.0100(15) -0.0135(14)
C5 0.0600(17) 0.0588(17) 0.0607(17) 0.0103(14) 0.0172(14) -0.0072(14)
C4 0.0660(18) 0.074(2) 0.0469(15) 0.0041(14) 0.0037(13) -0.0087(15)
C3 0.0725(19) 0.0611(17) 0.0453(14) -0.0062(12) 0.0083(13) -0.0161(14)
C8 0.099(3) 0.103(3) 0.090(3) 0.038(2) -0.015(2) -0.006(2)
B1 0.0394(14) 0.0490(15) 0.0329(13) 0.0019(11) 0.0064(10) 0.0052(11)
C111 0.0365(12) 0.0497(13) 0.0398(12) -0.0044(10) 0.0090(9) 0.0024(10)
C112 0.0580(16) 0.0505(16) 0.0581(16) 0.0006(12) 0.0064(13) 0.0017(12)
C113 0.070(2) 0.0505(18) 0.112(3) 0.0134(18) 0.0069(19) 0.0018(14)
C114 0.063(2) 0.0496(19) 0.143(4) -0.026(2) 0.024(2) -0.0057(14)
C115 0.0613(19) 0.084(2) 0.088(2) -0.048(2) 0.0291(17) -0.0188(17)
C116 0.0550(16) 0.0724(18) 0.0480(14) -0.0151(13) 0.0131(12) -0.0072(13)
C121 0.0468(13) 0.0427(12) 0.0316(11) 0.0037(9) 0.0065(9) -0.0013(10)
C122 0.0469(14) 0.0574(15) 0.0426(13) 0.0020(11) 0.0052(11) -0.0039(12)
C123 0.0507(16) 0.076(2) 0.0557(17) 0.0172(15) -0.0055(13) -0.0167(14)
C124 0.087(2) 0.089(2) 0.0406(15) 0.0022(15) -0.0025(15) -0.0409(19)
C125 0.101(3) 0.0699(19) 0.0516(17) -0.0228(15) 0.0156(17) -0.0205(18)
C126 0.0678(18) 0.0500(15) 0.0561(16) -0.0084(12) 0.0093(13) 0.0030(13)
C131 0.0338(12) 0.0624(15) 0.0330(11) 0.0020(10) 0.0005(9) -0.0007(11)
C132 0.0438(14) 0.083(2) 0.0420(14) 0.0035(13) 0.0096(11) 0.0046(13)
C133 0.0490(16) 0.122(3) 0.0488(16) -0.0022(17) 0.0176(13) -0.0053(17)
C134 0.0623(19) 0.116(3) 0.0510(17) 0.0185(18) 0.0113(14) -0.0273(19)
C135 0.0625(19) 0.079(2) 0.0616(18) 0.0215(15) 0.0010(15) -0.0181(15)
C136 0.0476(15) 0.0623(17) 0.0498(14) 0.0080(12) 0.0055(11) -0.0071(12)
C141 0.0446(13) 0.0376(12) 0.0398(12) 0.0005(9) 0.0089(10) 0.0010(10)
C142 0.0429(13) 0.0480(13) 0.0438(13) 0.0049(10) 0.0053(10) -0.0022(10)
C143 0.0436(14) 0.0486(15) 0.0686(17) 0.0109(13) 0.0005(12) 0.0010(11)
C144 0.0436(14) 0.0473(15) 0.087(2) 0.0033(14) 0.0216(14) 0.0058(11)
C145 0.0596(17) 0.0654(18) 0.0640(17) 0.0032(14) 0.0301(14) 0.0054(14)
C146 0.0529(15) 0.0630(16) 0.0467(14) 0.0080(12) 0.0135(12) 0.0076(12)

loop_
_atom_type_symbol
_atom_type_description
_atom_type_scat_dispersion_real
_atom_type_scat_dispersion_imag
_atom_type_scat_source
C C 0.0033 0.0016 'International Tables Vol C Tables 4.2.6.8 and 6.1.1.4'
H H 0.0000 0.0000 'International Tables Vol C Tables 4.2.6.8 and 6.1.1.4'
B B 0.0013 0.0007 'International Tables Vol C Tables 4.2.6.8 and 6.1.1.4'
N N 0.0061 0.0033 'International Tables Vol C Tables 4.2.6.8 and 6.1.1.4'
O O 0.0106 0.0060 'International Tables Vol C Tables 4.2.6.8 and 6.1.1.4'
Pd Pd -0.9988 1.0072 'International Tables Vol C Tables 4.2.6.8 and 6.1.1.4'

loop_
_geom_angle_atom_site_label_1
_geom_angle_atom_site_label_2
_geom_angle_atom_site_label_3
_geom_angle
N1' Pd C1L 106.16(11)
N1' Pd C3L 173.38(12)
C1L Pd C3L 68.37(13)
N1' Pd N1 78.28(8)
C1L Pd N1 175.23(11)
C3L Pd N1 107.32(11)
N1' Pd C2L 138.67(9)
C1L Pd C2L 38.49(11)
C3L Pd C2L 38.26(11)
N1 Pd C2L 136.75(10)
C2L C1L Pd 72.10(16)
C3L C2L C1L 115.9(3)
C3L C2L C4L 121.7(3)
C1L C2L C4L 121.1(3)
C3L C2L Pd 69.61(15)
C1L C2L Pd 69.41(15)
C4L C2L Pd 120.85(19)
C2L C3L Pd 72.13(16)
C6' N1' C2' 118.2(2)
C6' N1' Pd 128.69(17)
C2' N1' Pd 113.10(17)
N1' C2' C3' 122.0(3)
N1' C2' C7' 115.2(2)
C3' C2' C7' 122.7(2)
C4' C3' C2' 118.8(3)
C5' C4' C3' 119.3(3)
C4' C5' C6' 119.2(3)
N1' C6' C5' 122.5(3)
N1 C7' C2' 120.3(2)
C7' N1 C2 120.5(2)
C7' N1 Pd 112.60(18)
C2 N1 Pd 126.29(15)
C5 O1 C8 119.2(2)
C3 C2 C7 118.8(3)
C3 C2 N1 122.5(2)
C7 C2 N1 118.6(2)
C6 C7 C2 120.6(3)
C7 C6 C5 120.3(3)
O1 C5 C4 124.8(3)
O1 C5 C6 115.5(3)
C4 C5 C6 119.7(3)
C5 C4 C3 120.0(3)
C2 C3 C4 120.5(3)
C111 B1 C141 103.94(18)
C111 B1 C121 111.80(18)
C141 B1 C121 111.21(18)
C111 B1 C131 111.68(19)
C141 B1 C131 113.44(18)
C121 B1 C131 104.99(18)
C112 C111 C116 114.1(2)
C112 C111 B1 123.8(2)
C116 C111 B1 121.9(2)
C113 C112 C111 123.3(3)
C114 C113 C112 120.3(3)
C115 C114 C113 119.0(3)
C114 C115 C116 120.4(3)
C115 C116 C111 122.9(3)
C122 C121 C126 114.5(2)
C122 C121 B1 121.8(2)
C126 C121 B1 123.7(2)
C123 C122 C121 122.6(3)
C124 C123 C122 120.6(3)
C123 C124 C125 118.9(3)
C124 C125 C126 120.3(3)
C125 C126 C121 123.1(3)
C136 C131 C132 114.5(2)
C136 C131 B1 122.5(2)
C132 C131 B1 122.7(2)
C133 C132 C131 122.4(3)
C134 C133 C132 120.6(3)
C133 C134 C135 119.0(3)
C134 C135 C136 120.4(3)
C135 C136 C131 123.1(3)
C142 C141 C146 114.9(2)
C142 C141 B1 125.25(19)
C146 C141 B1 119.6(2)
C141 C142 C143 122.6(2)
C144 C143 C142 120.5(2)
C145 C144 C143 118.6(2)
C144 C145 C146 120.6(2)
C145 C146 C141 122.8(2)

loop_
_geom_bond_atom_site_label_1
_geom_bond_atom_site_label_2
_geom_bond_distance
Pd N1' 2.108(2)
Pd C1L 2.108(3)
Pd C3L 2.111(3)
Pd N1 2.127(2)
Pd C2L 2.143(2)
C1L C2L 1.402(4)
C2L C3L 1.394(4)
C2L C4L 1.496(4)
N1' C6' 1.326(3)
N1' C2' 1.355(3)
C2' C3' 1.372(3)
C2' C7' 1.447(4)
C3' C4' 1.375(4)
C4' C5' 1.366(4)
C5' C6' 1.374(4)
C7' N1 1.275(3)
N1 C2 1.428(3)
O1 C5 1.359(3)
O1 C8 1.402(4)
C2 C3 1.378(4)
C2 C7 1.390(4)
C7 C6 1.368(4)
C6 C5 1.382(4)
C5 C4 1.373(4)
C4 C3 1.388(4)
B1 C111 1.637(4)
B1 C141 1.645(3)
B1 C121 1.647(3)
B1 C131 1.647(3)
C111 C112 1.395(3)
C111 C116 1.399(3)
C112 C113 1.382(4)
C113 C114 1.369(5)
C114 C115 1.365(5)
C115 C116 1.388(4)
C121 C122 1.386(3)
C121 C126 1.395(3)
C122 C123 1.384(3)
C123 C124 1.360(4)
C124 C125 1.363(4)
C125 C126 1.375(4)
C131 C136 1.393(3)
C131 C132 1.400(3)
C132 C133 1.392(4)
C133 C134 1.362(5)
C134 C135 1.367(4)
C135 C136 1.381(4)
C141 C142 1.386(3)
C141 C146 1.398(3)
C142 C143 1.389(3)
C143 C144 1.372(4)
C144 C145 1.365(4)
C145 C146 1.377(3)

loop_
_geom_torsion_atom_site_label_1
_geom_torsion_atom_site_label_2
_geom_torsion_atom_site_label_3
_geom_torsion_atom_site_label_4
_geom_torsion
N1' Pd C1L C2L -153.10(16)
C3L Pd C1L C2L 30.85(19)
N1 Pd C1L C2L 5.1(15)
Pd C1L C2L C3L -53.4(2)
Pd C1L C2L C4L 114.4(2)
N1' Pd C2L C3L 170.8(2)
C1L Pd C2L C3L 129.7(3)
N1 Pd C2L C3L -49.7(3)
N1' Pd C2L C1L 41.1(2)
C3L Pd C2L C1L -129.7(3)
N1 Pd C2L C1L -179.39(18)
N1' Pd C2L C4L -73.6(3)
C1L Pd C2L C4L -114.8(3)
C3L Pd C2L C4L 115.6(3)
N1 Pd C2L C4L 65.9(3)
C1L C2L C3L Pd 53.3(2)
C4L C2L C3L Pd -114.4(2)
N1' Pd C3L C2L -66.0(10)
C1L Pd C3L C2L -31.02(19)
N1 Pd C3L C2L 146.80(18)
C1L Pd N1' C6' -6.9(3)
C3L Pd N1' C6' 26.8(10)
N1 Pd N1' C6' 174.9(2)
C2L Pd N1' C6' -32.2(3)
C1L Pd N1' C2' 174.76(18)
C3L Pd N1' C2' -151.5(9)
N1 Pd N1' C2' -3.42(16)
C2L Pd N1' C2' 149.53(18)
C6' N1' C2' C3' 0.7(4)
Pd N1' C2' C3' 179.2(2)
C6' N1' C2' C7' -177.7(2)
Pd N1' C2' C7' 0.8(3)
N1' C2' C3' C4' -1.0(4)
C7' C2' C3' C4' 177.3(3)
C2' C3' C4' C5' 0.2(5)
C3' C4' C5' C6' 0.8(5)
C2' N1' C6' C5' 0.4(4)
Pd N1' C6' C5' -177.8(2)
C4' C5' C6' N1' -1.2(5)
N1' C2' C7' N1 4.8(4)
C3' C2' C7' N1 -173.6(3)
C2' C7' N1 C2 -179.4(2)
C2' C7' N1 Pd -7.7(3)
N1' Pd N1 C7' 5.93(19)
C1L Pd N1 C7' -152.7(13)
C3L Pd N1 C7' -177.7(2)
C2L Pd N1 C7' -148.08(19)
N1' Pd N1 C2 177.0(2)
C1L Pd N1 C2 18.4(14)
C3L Pd N1 C2 -6.6(2)
C2L Pd N1 C2 23.0(3)
C7' N1 C2 C3 44.3(4)
Pd N1 C2 C3 -126.2(2)
C7' N1 C2 C7 -138.0(3)
Pd N1 C2 C7 51.6(3)
C3 C2 C7 C6 -1.5(4)
N1 C2 C7 C6 -179.4(2)
C2 C7 C6 C5 3.4(4)
C8 O1 C5 C4 13.1(4)
C8 O1 C5 C6 -165.9(3)
C7 C6 C5 O1 176.4(3)
C7 C6 C5 C4 -2.6(4)
O1 C5 C4 C3 -178.9(3)
C6 C5 C4 C3 0.0(4)
C7 C2 C3 C4 -1.1(4)
N1 C2 C3 C4 176.7(2)
C5 C4 C3 C2 1.8(4)
C141 B1 C111 C112 -96.7(2)
C121 B1 C111 C112 23.3(3)
C131 B1 C111 C112 140.6(2)
C141 B1 C111 C116 77.8(3)
C121 B1 C111 C116 -162.1(2)
C131 B1 C111 C116 -44.8(3)
C116 C111 C112 C113 1.9(4)
B1 C111 C112 C113 176.8(3)
C111 C112 C113 C114 0.6(5)
C112 C113 C114 C115 -2.4(5)
C113 C114 C115 C116 1.5(5)
C114 C115 C116 C111 1.2(4)
C112 C111 C116 C115 -2.8(4)
B1 C111 C116 C115 -177.8(2)
C111 B1 C121 C122 45.5(3)
C141 B1 C121 C122 161.2(2)
C131 B1 C121 C122 -75.7(3)
C111 B1 C121 C126 -137.4(2)
C141 B1 C121 C126 -21.7(3)
C131 B1 C121 C126 101.4(2)
C126 C121 C122 C123 2.7(3)
B1 C121 C122 C123 -180.0(2)
C121 C122 C123 C124 -0.9(4)
C122 C123 C124 C125 -0.9(4)
C123 C124 C125 C126 0.6(4)
C124 C125 C126 C121 1.4(4)
C122 C121 C126 C125 -3.0(4)
B1 C121 C126 C125 179.7(2)
C111 B1 C131 C136 158.1(2)
C141 B1 C131 C136 41.1(3)
C121 B1 C131 C136 -80.6(3)
C111 B1 C131 C132 -28.1(3)
C141 B1 C131 C132 -145.2(2)
C121 B1 C131 C132 93.2(3)
C136 C131 C132 C133 -0.8(4)
B1 C131 C132 C133 -175.0(2)
C131 C132 C133 C134 -0.7(4)
C132 C133 C134 C135 1.0(5)
C133 C134 C135 C136 0.2(4)
C134 C135 C136 C131 -1.8(4)
C132 C131 C136 C135 2.0(4)
B1 C131 C136 C135 176.2(2)
C111 B1 C141 C142 -98.3(2)
C121 B1 C141 C142 141.3(2)
C131 B1 C141 C142 23.2(3)
C111 B1 C141 C146 75.5(3)
C121 B1 C141 C146 -44.9(3)
C131 B1 C141 C146 -163.0(2)
C146 C141 C142 C143 0.7(3)
B1 C141 C142 C143 174.8(2)
C141 C142 C143 C144 0.4(4)
C142 C143 C144 C145 -0.6(4)
C143 C144 C145 C146 -0.4(4)
C144 C145 C146 C141 1.7(4)
C142 C141 C146 C145 -1.7(4)
B1 C141 C146 C145 -176.2(2)
